data_2213502
loop_
_publ_author_name
'Fletcher Claville, Michelle O.'
'Payne, Roosevelt J.'
'Parker, Brandon C.'
'Fronczek, Frank R.'

_publ_section_title
;
 (Bromomethyl)trimethylammonium bromide
;
_journal_coeditor_code PK2016
_journal_issue 5
_journal_name_full 'Acta Crystallographica Section E'
_journal_page_first o2601
_journal_page_last o2601
_journal_paper_doi 10.1107/S1600536807018235
_journal_volume 63
_journal_year 2007
_chemical_formula_iupac 'C4 H11 Br N +, Br -'
_chemical_formula_moiety 'C4 H11 Br N +, Br -'
_chemical_formula_sum 'C4 H11 Br2 N'
_chemical_formula_weight 232.96
_chemical_name_systematic
;
(Bromomethyl)trimethylammonium bromide
;
_space_group_IT_number 62
_symmetry_cell_setting orthorhombic
_symmetry_space_group_name_Hall '-P 2ac 2n'
_symmetry_space_group_name_H-M 'P n m a'
_atom_sites_solution_hydrogens geom
_atom_sites_solution_primary direct
_atom_sites_solution_secondary difmap
_audit_creation_method SHELXL-97
_cell_angle_alpha 90
_cell_angle_beta 90
_cell_angle_gamma 90
_cell_formula_units_Z 4
_cell_length_a 19.674(3)
_cell_length_b 6.9319(11)
_cell_length_c 5.7038(10)
_cell_measurement_reflns_used 1506
_cell_measurement_temperature 115
_cell_measurement_theta_max 31.5
_cell_measurement_theta_min 2.5
_cell_volume 777.9(2)
_computing_cell_refinement 'SCALEPACK (Otwinowski & Minor, 1997)'
_computing_data_collection 'COLLECT (Nonius, 2000)'
_computing_data_reduction 'SCALEPACK and DENZO (Otwinowski & Minor, 1997)'
_computing_molecular_graphics 'ORTEP-3 for Windows (Farrugia, 1997)'
_computing_publication_material SHELXL97
_computing_structure_refinement 'SHELXL97 (Sheldrick, 1997)'
_computing_structure_solution 'SIR97 (Altomare <i>et al.</i>,  1999)'
_diffrn_ambient_temperature 115
_diffrn_measured_fraction_theta_full 0.989
_diffrn_measured_fraction_theta_max 0.982
_diffrn_measurement_device 'Nonius KappaCCD diffractometer with an Oxford Cryosystems Cryostream cooler'
_diffrn_measurement_method '\w scans with \k offsets'
_diffrn_radiation_monochromator graphite
_diffrn_radiation_source 'fine-focus sealed tube'
_diffrn_radiation_type MoK\a
_diffrn_radiation_wavelength 0.71073
_diffrn_reflns_av_R_equivalents 0.029
_diffrn_reflns_av_sigmaI/netI 0.0315
_diffrn_reflns_limit_h_max 28
_diffrn_reflns_limit_h_min -28
_diffrn_reflns_limit_k_max 10
_diffrn_reflns_limit_k_min -10
_diffrn_reflns_limit_l_max 8
_diffrn_reflns_limit_l_min -8
_diffrn_reflns_number 14337
_diffrn_reflns_theta_full 25.0
_diffrn_reflns_theta_max 31.5
_diffrn_reflns_theta_min 3.6
_diffrn_standards_number 0
_exptl_absorpt_coefficient_mu 10.32
_exptl_absorpt_correction_T_max 0.626
_exptl_absorpt_correction_T_min 0.148
_exptl_absorpt_correction_type multi-scan
_exptl_absorpt_process_details '(SCALEPACK; Otwinowski & Minor 1997)'
_exptl_crystal_colour colorless
_exptl_crystal_density_diffrn 1.989
_exptl_crystal_density_method 'not measured'
_exptl_crystal_description plate
_exptl_crystal_F_000 448
_exptl_crystal_size_max 0.30
_exptl_crystal_size_mid 0.20
_exptl_crystal_size_min 0.05
_refine_diff_density_max 1.73
_refine_diff_density_min -1.34
_refine_ls_extinction_coef 0.0071(14)
_refine_ls_extinction_expression Fc^*^=kFc[1+0.001xFc^2^\l^3^/sin(2\q)]^-1/4^
_refine_ls_extinction_method SHELXL97
_refine_ls_goodness_of_fit_ref 1.04
_refine_ls_hydrogen_treatment refxyz
_refine_ls_matrix_type full
_refine_ls_number_parameters 58
_refine_ls_number_reflns 1363
_refine_ls_number_restraints 0
_refine_ls_restrained_S_all 1.04
_refine_ls_R_factor_all 0.050
_refine_ls_R_factor_gt 0.038
_refine_ls_shift/su_max 0.001
_refine_ls_shift/su_mean 0.000
_refine_ls_structure_factor_coef Fsqd
_refine_ls_weighting_details 'calc w=1/[\s^2^(Fo^2^)+(0.0802P)^2^+0.1483P] where P=(Fo^2^+2Fc^2^)/3'
_refine_ls_weighting_scheme calc
_refine_ls_wR_factor_gt 0.107
_refine_ls_wR_factor_ref 0.114
_reflns_number_gt 1149
_reflns_number_total 1363
_reflns_threshold_expression I>2\s(I)
_cod_data_source_file pk2016.cif
_cod_data_source_block I
_cod_depositor_comments
;
The following automatic conversions were performed:
'_symmetry_cell_setting' value 'Orthorhombic' changed to 'orthorhombic'
according to '/home/saulius/struct/CIF-dictionaries/cif_core.dic'
dictionary named 'cif_core.dic' version 2.4.1 from 2010-06-29.

Automatic conversion script
Id: cif_fix_enum 1527 2010-12-29 10:47:43Z saulius 

The following automatic conversions were performed:

'_symmetry_cell_setting' value 'Orthorhombic' changed to
'orthorhombic' according to
/home/saulius/struct/CIF-dictionaries/cif_core.dic dictionary named
'cif_core.dic' version 2.4.1 from 2010-06-29.

Automatic conversion script
Id: cif_fix_values 1715 2011-07-08 13:25:40Z adriana 
;
_cod_database_code 2213502
_cod_database_fobs_code 2213502

loop_
_symmetry_equiv_pos_as_xyz
'x, y, z'
'-x+1/2, -y, z+1/2'
'x+1/2, -y+1/2, -z+1/2'
'-x, y+1/2, -z'
'-x, -y, -z'
'x-1/2, y, -z-1/2'
'-x-1/2, y-1/2, z-1/2'
'x, -y-1/2, z'

loop_
_atom_site_type_symbol
_atom_site_label
_atom_site_fract_x
_atom_site_fract_y
_atom_site_fract_z
_atom_site_U_iso_or_equiv
_atom_site_adp_type
_atom_site_calc_flag
_atom_site_refinement_flags
_atom_site_occupancy
Br Br1 0.75330(2) 0.2500 0.55461(9) 0.02202(18) Uani d S 1
Br Br2 0.58280(2) 0.7500 0.88378(7) 0.01593(17) Uani d S 1
N N1 0.60677(18) 0.2500 0.5040(6) 0.0132(6) Uani d S 1
C C1 0.6621(2) 0.2500 0.6853(8) 0.0167(8) Uani d S 1
H H1A 0.658(2) 0.131(5) 0.775(5) 0.020 Uiso d . 1
C C2 0.5417(2) 0.2500 0.6398(8) 0.0177(8) Uani d S 1
H H2A 0.538(2) 0.360(5) 0.737(6) 0.027 Uiso d . 1
H H2B 0.507(3) 0.2500 0.527(10) 0.027 Uiso d S 1
C C3 0.61043(17) 0.0733(5) 0.3522(6) 0.0187(6) Uani d . 1
H H3A 0.611(2) -0.039(6) 0.455(7) 0.028 Uiso d . 1
H H3B 0.654(2) 0.075(7) 0.271(5) 0.028 Uiso d . 1
H H3C 0.573(2) 0.084(7) 0.251(7) 0.028 Uiso d . 1

loop_
_atom_site_aniso_label
_atom_site_aniso_U_11
_atom_site_aniso_U_22
_atom_site_aniso_U_33
_atom_site_aniso_U_12
_atom_site_aniso_U_13
_atom_site_aniso_U_23
Br1 0.0145(2) 0.0227(3) 0.0289(3) 0.000 -0.00021(16) 0.000
Br2 0.0200(3) 0.0131(2) 0.0147(2) 0.000 -0.00118(14) 0.000
N1 0.0153(16) 0.0114(15) 0.0128(15) 0.000 0.0016(12) 0.000
C1 0.0155(18) 0.020(2) 0.0147(17) 0.000 -0.0010(15) 0.000
C2 0.0183(19) 0.019(2) 0.0159(18) 0.000 0.0005(16) 0.000
C3 0.0263(15) 0.0138(13) 0.0160(12) -0.0010(12) 0.0035(11) -0.0042(12)

loop_
_atom_type_symbol
_atom_type_description
_atom_type_scat_dispersion_real
_atom_type_scat_dispersion_imag
_atom_type_scat_source
C C 0.0033 0.0016 'International Tables Vol C Tables 4.2.6.8 and 6.1.1.4'
H H 0.0000 0.0000 'International Tables Vol C Tables 4.2.6.8 and 6.1.1.4'
Br Br -0.2901 2.4595 'International Tables Vol C Tables 4.2.6.8 and 6.1.1.4'
N N 0.0061 0.0033 'International Tables Vol C Tables 4.2.6.8 and 6.1.1.4'

loop_
_geom_angle_atom_site_label_1
_geom_angle_atom_site_label_2
_geom_angle_atom_site_label_3
_geom_angle_site_symmetry_1
_geom_angle_site_symmetry_3
_geom_angle
C2 N1 C3 . 8_565 109.8(2)
C2 N1 C3 . . 109.8(2)
C3 N1 C3 8_565 . 109.3(3)
C2 N1 C1 . . 105.3(3)
C3 N1 C1 8_565 . 111.2(2)
C3 N1 C1 . . 111.2(2)
N1 C1 Br1 . . 113.9(3)
N1 C1 H1A . . 107(2)
Br1 C1 H1A . . 106(2)
N1 C2 H2A . . 112(3)
N1 C2 H2B . . 105(4)
H2A C2 H2B . . 110(3)
N1 C3 H3A . . 108(2)
N1 C3 H3B . . 108(3)
H3A C3 H3B . . 107(4)
N1 C3 H3C . . 105(3)
H3A C3 H3C . . 116(4)
H3B C3 H3C . . 113(3)

loop_
_geom_bond_atom_site_label_1
_geom_bond_atom_site_label_2
_geom_bond_site_symmetry_2
_geom_bond_distance
Br1 C1 . 1.943(4)
N1 C2 . 1.496(5)
N1 C3 8_565 1.502(4)
N1 C3 . 1.502(4)
N1 C1 . 1.502(5)
C1 H1A . 0.98(3)
C2 H2A . 0.95(4)
C2 H2B . 0.94(6)
C3 H3A . 0.97(4)
C3 H3B . 0.97(4)
C3 H3C . 0.94(4)

loop_
_geom_torsion_atom_site_label_1
_geom_torsion_atom_site_label_2
_geom_torsion_atom_site_label_3
_geom_torsion_atom_site_label_4
_geom_torsion_site_symmetry_1
_geom_torsion
C2 N1 C1 Br1 . 180.0
C3 N1 C1 Br1 8_565 -61.1(2)
C3 N1 C1 Br1 . 61.1(2)
